data_7100708
loop_
_publ_author_name
'Sascha Ott'
'Gerriet Eilers'
'Lars Eriksson'
'Adolf Gogoll'
'Reiner Lomoth'
'Lennart Schwartz'

_publ_section_title
;
Iron Hydrogenase Active Site Mimic Holding a Proton
and a Hydride
;
_journal_name_full 'Chemical Communications'
_journal_paper_doi 10.1039/b514280f
_journal_year 2006
_chemical_formula_moiety 'C19 H29 Fe2 N1 O4 P2 S2'
_chemical_formula_sum 'C19 H29 Fe2 N O4 P2 S2'
_chemical_formula_weight 573.19
_space_group_IT_number 14
_symmetry_cell_setting monoclinic
_symmetry_space_group_name_Hall '-P 2ybc'
_symmetry_space_group_name_H-M 'P 1 21/c 1'
_cell_angle_alpha 90.00
_cell_angle_beta 90.390(15)
_cell_angle_gamma 90.00
_cell_formula_units_Z 4
_cell_length_a 10.7622(14)
_cell_length_b 19.773(3)
_cell_length_c 11.7983(15)
_cell_measurement_temperature 293(2)
_cell_volume 2510.7(6)
_diffrn_ambient_temperature 293(2)
_exptl_crystal_density_diffrn 1.516
_cod_original_sg_symbol_H-M 'P 21/c'
_cod_original_formula_sum 'C19 H29 Fe2 N1 O4 P2 S2'
_cod_database_code 7100708

loop_
_symmetry_equiv_pos_as_xyz
'x, y, z'
'-x, y+1/2, -z+1/2'
'-x, -y, -z'
'x, -y-1/2, z-1/2'

loop_
_atom_site_label
_atom_site_type_symbol
_atom_site_fract_x
_atom_site_fract_y
_atom_site_fract_z
_atom_site_U_iso_or_equiv
_atom_site_adp_type
_atom_site_occupancy
_atom_site_symmetry_multiplicity
_atom_site_calc_flag
_atom_site_refinement_flags
_atom_site_disorder_assembly
_atom_site_disorder_group
Fe1 Fe 0.57701(8) 0.17524(4) 0.42781(8) 0.0211(2) Uani 1 1 d . . .
Fe2 Fe 0.81268(8) 0.16388(4) 0.42952(7) 0.0191(2) Uani 1 1 d . . .
S1 S 0.69899(14) 0.18854(7) 0.27357(13) 0.0211(3) Uani 1 1 d . . .
S2 S 0.68039(14) 0.07678(7) 0.44833(13) 0.0215(3) Uani 1 1 d . . .
P2 P 0.88569(16) 0.14206(8) 0.60263(14) 0.0241(4) Uani 1 1 d . . .
C21 C 0.7754(7) 0.1255(3) 0.7149(6) 0.0353(17) Uani 1 1 d . . .
H21A H 0.7276 0.0859 0.6964 0.053 Uiso 1 1 calc R . .
H21B H 0.7208 0.1636 0.7228 0.053 Uiso 1 1 calc R . .
H21C H 0.8194 0.1182 0.7849 0.053 Uiso 1 1 calc R . .
C22 C 0.9854(7) 0.2065(4) 0.6650(7) 0.0387(18) Uani 1 1 d . . .
H22A H 0.9380 0.2468 0.6780 0.058 Uiso 1 1 calc R . .
H22B H 1.0524 0.2163 0.6142 0.058 Uiso 1 1 calc R . .
H22C H 1.0186 0.1903 0.7357 0.058 Uiso 1 1 calc R . .
C23 C 0.9847(8) 0.0678(4) 0.6113(7) 0.046(2) Uani 1 1 d . . .
H23A H 1.0172 0.0635 0.6869 0.069 Uiso 1 1 calc R . .
H23B H 1.0522 0.0723 0.5590 0.069 Uiso 1 1 calc R . .
H23C H 0.9371 0.0282 0.5925 0.069 Uiso 1 1 calc R . .
P1 P 0.39468(15) 0.15395(8) 0.34675(16) 0.0281(4) Uani 1 1 d . . .
C31 C 0.3357(7) 0.0680(3) 0.3532(8) 0.0411(19) Uani 1 1 d . . .
H31A H 0.2541 0.0664 0.3200 0.062 Uiso 1 1 calc R . .
H31B H 0.3317 0.0538 0.4309 0.062 Uiso 1 1 calc R . .
H31C H 0.3901 0.0385 0.3123 0.062 Uiso 1 1 calc R . .
C32 C 0.2709(7) 0.2028(5) 0.4124(10) 0.064(3) Uani 1 1 d . . .
H32A H 0.2900 0.2502 0.4076 0.096 Uiso 1 1 calc R . .
H32B H 0.2635 0.1900 0.4906 0.096 Uiso 1 1 calc R . .
H32C H 0.1938 0.1941 0.3737 0.096 Uiso 1 1 calc R . .
C33 C 0.3742(7) 0.1741(4) 0.1985(7) 0.048(2) Uani 1 1 d . . .
H33A H 0.4310 0.1478 0.1542 0.072 Uiso 1 1 calc R . .
H33B H 0.3902 0.2213 0.1867 0.072 Uiso 1 1 calc R . .
H33C H 0.2905 0.1639 0.1756 0.072 Uiso 1 1 calc R . .
C1 C 0.5177(7) 0.1637(3) 0.5618(7) 0.0365(17) Uani 1 1 d . . .
O1 O 0.4724(6) 0.1545(3) 0.6527(5) 0.0536(15) Uani 1 1 d . . .
C2 C 0.5592(6) 0.2639(3) 0.4330(6) 0.0273(14) Uani 1 1 d . . .
O2 O 0.5477(5) 0.3221(2) 0.4353(5) 0.0397(12) Uani 1 1 d . . .
C3 C 0.8470(6) 0.2505(3) 0.4497(5) 0.0260(14) Uani 1 1 d . . .
O3 O 0.8704(5) 0.3066(2) 0.4643(5) 0.0412(13) Uani 1 1 d . . .
C4 C 0.9434(6) 0.1305(3) 0.3577(5) 0.0273(14) Uani 1 1 d . . .
O4 O 1.0240(5) 0.1099(3) 0.3049(5) 0.0452(13) Uani 1 1 d . . .
C5 C 0.6950(6) 0.1147(3) 0.1811(5) 0.0242(13) Uani 1 1 d . . .
H5A H 0.6631 0.1284 0.1075 0.029 Uiso 1 1 calc R . .
H5B H 0.7794 0.0988 0.1705 0.029 Uiso 1 1 calc R . .
C6 C 0.6762(6) 0.0255(3) 0.3183(6) 0.0264(14) Uani 1 1 d . . .
H6A H 0.7605 0.0128 0.2988 0.032 Uiso 1 1 calc R . .
H6B H 0.6304 -0.0158 0.3332 0.032 Uiso 1 1 calc R . .
N10 N 0.6201(5) 0.0592(2) 0.2226(5) 0.0256(12) Uani 1 1 d . . .
C11 C 0.5854(6) 0.0118(3) 0.1314(6) 0.0278(14) Uani 1 1 d . . .
H11A H 0.5381 0.0365 0.0745 0.033 Uiso 1 1 calc R . .
H11B H 0.5310 -0.0224 0.1628 0.033 Uiso 1 1 calc R . .
C12 C 0.6928(6) -0.0235(3) 0.0732(5) 0.0240(13) Uani 1 1 d . . .
C13 C 0.7488(6) 0.0055(3) -0.0216(6) 0.0312(15) Uani 1 1 d . . .
H13 H 0.7165 0.0454 -0.0513 0.037 Uiso 1 1 calc R . .
C14 C 0.8517(7) -0.0238(4) -0.0727(6) 0.0368(16) Uani 1 1 d . . .
H14 H 0.8887 -0.0032 -0.1348 0.044 Uiso 1 1 calc R . .
C15 C 0.8990(6) -0.0846(3) -0.0294(6) 0.0349(16) Uani 1 1 d . . .
H15 H 0.9680 -0.1048 -0.0622 0.042 Uiso 1 1 calc R . .
C16 C 0.8417(7) -0.1142(3) 0.0627(6) 0.0371(17) Uani 1 1 d . . .
H16 H 0.8722 -0.1549 0.0912 0.045 Uiso 1 1 calc R . .
C17 C 0.7392(7) -0.0843(3) 0.1132(6) 0.0314(15) Uani 1 1 d . . .
H17 H 0.7015 -0.1053 0.1746 0.038 Uiso 1 1 calc R . .

loop_
_atom_site_aniso_label
_atom_site_aniso_U_11
_atom_site_aniso_U_22
_atom_site_aniso_U_33
_atom_site_aniso_U_23
_atom_site_aniso_U_13
_atom_site_aniso_U_12
Fe1 0.0214(4) 0.0182(4) 0.0239(5) -0.0004(3) 0.0002(4) -0.0010(3)
Fe2 0.0209(4) 0.0174(4) 0.0189(5) -0.0017(3) -0.0039(3) -0.0014(3)
S1 0.0259(7) 0.0174(6) 0.0200(8) 0.0024(6) -0.0033(6) -0.0026(6)
S2 0.0292(8) 0.0169(6) 0.0183(8) 0.0004(6) -0.0023(6) -0.0014(6)
P2 0.0313(8) 0.0213(7) 0.0196(9) -0.0036(6) -0.0058(7) 0.0061(6)
C21 0.059(5) 0.027(3) 0.020(4) 0.000(3) -0.004(3) -0.001(3)
C22 0.043(4) 0.040(4) 0.033(4) -0.004(3) -0.019(3) -0.001(3)
C23 0.065(5) 0.039(4) 0.034(4) -0.008(3) -0.017(4) 0.026(4)
P1 0.0220(8) 0.0207(8) 0.0416(11) 0.0017(7) -0.0037(7) -0.0025(6)
C31 0.031(4) 0.028(3) 0.064(5) 0.010(3) -0.005(4) -0.010(3)
C32 0.023(4) 0.060(5) 0.107(9) -0.031(5) -0.007(5) 0.009(4)
C33 0.033(4) 0.051(4) 0.059(6) 0.017(4) -0.019(4) -0.014(3)
C1 0.029(4) 0.031(3) 0.049(5) -0.007(3) -0.001(3) 0.003(3)
O1 0.057(4) 0.057(4) 0.047(4) 0.008(3) 0.017(3) 0.004(3)
C2 0.030(3) 0.029(3) 0.023(4) -0.004(3) 0.002(3) 0.000(3)
O2 0.054(3) 0.019(2) 0.045(3) -0.006(2) -0.002(3) 0.000(2)
C3 0.029(3) 0.033(3) 0.017(3) 0.004(3) -0.004(3) -0.005(3)
O3 0.058(3) 0.023(2) 0.043(3) 0.000(2) -0.017(3) -0.013(2)
C4 0.033(4) 0.036(3) 0.013(3) -0.002(3) -0.002(3) -0.005(3)
O4 0.034(3) 0.067(4) 0.036(3) -0.015(3) 0.009(2) 0.006(3)
C5 0.026(3) 0.025(3) 0.022(4) -0.002(2) -0.003(3) -0.001(2)
C6 0.029(3) 0.019(3) 0.031(4) -0.005(3) -0.004(3) -0.003(2)
N10 0.028(3) 0.018(2) 0.030(3) -0.004(2) -0.009(2) -0.001(2)
C11 0.028(3) 0.026(3) 0.029(4) -0.007(3) -0.005(3) -0.002(3)
C12 0.024(3) 0.027(3) 0.021(3) -0.008(3) -0.008(3) -0.005(2)
C13 0.042(4) 0.020(3) 0.032(4) 0.000(3) -0.006(3) 0.002(3)
C14 0.040(4) 0.039(4) 0.031(4) 0.001(3) 0.003(3) 0.003(3)
C15 0.031(4) 0.036(4) 0.038(4) -0.010(3) -0.002(3) 0.006(3)
C16 0.046(4) 0.028(3) 0.037(4) 0.000(3) -0.012(4) 0.011(3)
C17 0.042(4) 0.024(3) 0.028(4) 0.001(3) -0.004(3) -0.005(3)

loop_
_geom_bond_atom_site_label_1
_geom_bond_atom_site_label_2
_geom_bond_distance
_geom_bond_site_symmetry_2
_geom_bond_publ_flag
Fe1 C1 1.724(9) . ?
Fe1 C2 1.766(6) . ?
Fe1 P1 2.2174(18) . ?
Fe1 S2 2.2546(16) . ?
Fe1 S1 2.2663(18) . ?
Fe1 Fe2 2.5461(12) . ?
Fe2 C3 1.767(6) . ?
Fe2 C4 1.774(7) . ?
Fe2 P2 2.2255(18) . ?
Fe2 S2 2.2465(16) . ?
Fe2 S1 2.2560(17) . ?
S1 C5 1.823(6) . ?
S2 C6 1.840(6) . ?
P2 C21 1.814(8) . ?
P2 C23 1.817(7) . ?
P2 C22 1.818(7) . ?
C21 H21A 0.9600 . ?
C21 H21B 0.9600 . ?
C21 H21C 0.9600 . ?
C22 H22A 0.9600 . ?
C22 H22B 0.9600 . ?
C22 H22C 0.9600 . ?
C23 H23A 0.9600 . ?
C23 H23B 0.9600 . ?
C23 H23C 0.9600 . ?
P1 C33 1.806(8) . ?
P1 C31 1.815(6) . ?
P1 C32 1.823(8) . ?
C31 H31A 0.9600 . ?
C31 H31B 0.9600 . ?
C31 H31C 0.9600 . ?
C32 H32A 0.9600 . ?
C32 H32B 0.9600 . ?
C32 H32C 0.9600 . ?
C33 H33A 0.9600 . ?
C33 H33B 0.9600 . ?
C33 H33C 0.9600 . ?
C1 O1 1.196(10) . ?
C2 O2 1.157(8) . ?
C3 O3 1.150(8) . ?
C4 O4 1.147(8) . ?
C5 N10 1.449(8) . ?
C5 H5A 0.9700 . ?
C5 H5B 0.9700 . ?
C6 N10 1.440(8) . ?
C6 H6A 0.9700 . ?
C6 H6B 0.9700 . ?
N10 C11 1.474(8) . ?
C11 C12 1.518(9) . ?
C11 H11A 0.9700 . ?
C11 H11B 0.9700 . ?
C12 C17 1.384(9) . ?
C12 C13 1.397(10) . ?
C13 C14 1.391(10) . ?
C13 H13 0.9300 . ?
C14 C15 1.401(10) . ?
C14 H14 0.9300 . ?
C15 C16 1.383(11) . ?
C15 H15 0.9300 . ?
C16 C17 1.390(10) . ?
C16 H16 0.9300 . ?
C17 H17 0.9300 . ?
